data_2015101
loop_
_publ_author_name
'Zhang, Li-Fang'
'Ni, Zhong-Hai'
'Zong, Zhi-Min'
'Wei, Xian-Yong'
'Ge, Chun-Hua'
'Kou, Hui-Zhong'

_publ_section_title
;A novel one-dimensional complex:
 <i>catena</i>-poly[[manganese(III)-di-\m-2-[(2-hydroxyethyl)iminomethyl]phenolato-\k^2^<i>O</i>^1^,<i>N</i>:\k<i>O</i>^2^;\k<i>O</i>^2^:\k^2^<i>O</i>^1^]
 chloride]
;
_journal_coeditor_code AV1257
_journal_issue 12
_journal_name_full 'Acta Crystallographica Section C'
_journal_page_first m542
_journal_page_last m544
_journal_paper_doi 10.1107/S0108270105034219
_journal_volume 61
_journal_year 2005
_chemical_formula_iupac '[Mn (C9 H10 N O2)2] Cl '
_chemical_formula_moiety 'C18 H20 Mn N2 O4 +, Cl -'
_chemical_formula_sum 'C18 H20 Cl Mn N2 O4'
_chemical_formula_weight 418.76
_chemical_name_systematic
;
catena-poly[[manganese(III)-di-\m-2-[(2-hydroxyethyl)iminomethyl]phenolato-
\k^2^O^1^,N:\kO^2^;\kO^2^:\k^2^O^1^] chloride]
;
_space_group_IT_number 15
_symmetry_cell_setting monoclinic
_symmetry_space_group_name_Hall '-C 2yc'
_symmetry_space_group_name_H-M 'C 1 2/c 1'
_atom_sites_solution_hydrogens geom
_atom_sites_solution_primary direct
_atom_sites_solution_secondary difmap
_audit_creation_method SHELXL-97
_cell_angle_alpha 90.00
_cell_angle_beta 112.091(3)
_cell_angle_gamma 90.00
_cell_formula_units_Z 4
_cell_length_a 18.202(8)
_cell_length_b 5.700(2)
_cell_length_c 18.703(9)
_cell_measurement_reflns_used 2054
_cell_measurement_temperature 123(2)
_cell_measurement_theta_max 27.48
_cell_measurement_theta_min 3.77
_cell_volume 1798.0(13)
_computing_cell_refinement CrystalStructure
_computing_data_collection 'CrystalStructure (Rigaku/MSC & Rigaku Corporation, 2004)'
_computing_data_reduction CrystalStructure
_computing_molecular_graphics 'XP (Sheldrick, 1998)'
_computing_publication_material XP
_computing_structure_refinement 'SHELXL97 (Sheldrick, 1997)'
_computing_structure_solution 'SHELXS97 (Sheldrick, 1997)'
_diffrn_ambient_temperature 123(2)
_diffrn_detector_area_resol_mean '100x100 microns'
_diffrn_measured_fraction_theta_full 0.991
_diffrn_measured_fraction_theta_max 0.991
_diffrn_measurement_device_type 'Rigaku R-AXIS RAPID IP'
_diffrn_measurement_method Oscillation
_diffrn_radiation_monochromator graphite
_diffrn_radiation_source 'fine-focus sealed tube'
_diffrn_radiation_type MoK\a
_diffrn_radiation_wavelength 0.71070
_diffrn_reflns_av_R_equivalents 0.0924
_diffrn_reflns_av_sigmaI/netI 0.1171
_diffrn_reflns_limit_h_max 23
_diffrn_reflns_limit_h_min -23
_diffrn_reflns_limit_k_max 6
_diffrn_reflns_limit_k_min -7
_diffrn_reflns_limit_l_max 24
_diffrn_reflns_limit_l_min -19
_diffrn_reflns_number 6807
_diffrn_reflns_theta_full 27.48
_diffrn_reflns_theta_max 27.48
_diffrn_reflns_theta_min 3.77
_exptl_absorpt_coefficient_mu 0.909
_exptl_absorpt_correction_T_max 0.928
_exptl_absorpt_correction_T_min 0.802
_exptl_absorpt_correction_type multi-scan
_exptl_absorpt_process_details '(ABSCOR; Higashi, 1995)'
_exptl_crystal_colour brown
_exptl_crystal_density_diffrn 1.547
_exptl_crystal_density_method 'not measured'
_exptl_crystal_description needle
_exptl_crystal_F_000 864
_exptl_crystal_size_max 0.30
_exptl_crystal_size_mid 0.10
_exptl_crystal_size_min 0.03
_refine_diff_density_max 0.501
_refine_diff_density_min -0.416
_refine_ls_extinction_method none
_refine_ls_goodness_of_fit_ref 0.958
_refine_ls_hydrogen_treatment constr
_refine_ls_matrix_type full
_refine_ls_number_parameters 122
_refine_ls_number_reflns 2054
_refine_ls_number_restraints 0
_refine_ls_restrained_S_all 0.958
_refine_ls_R_factor_all 0.0524
_refine_ls_R_factor_gt 0.0449
_refine_ls_shift/su_max 0.000
_refine_ls_shift/su_mean 0.000
_refine_ls_structure_factor_coef Fsqd
_refine_ls_weighting_details 'calc w=1/[\s^2^(Fo^2^)+(0.0254P)^2^] where P=(Fo^2^+2Fc^2^)/3'
_refine_ls_weighting_scheme calc
_refine_ls_wR_factor_gt 0.1002
_refine_ls_wR_factor_ref 0.1027
_reflns_number_gt 1571
_reflns_number_total 2054
_reflns_threshold_expression I>2\s(I)
_cod_data_source_file av1257.cif
_cod_data_source_block I
_cod_depositor_comments
;
The following automatic conversions were performed:
'_symmetry_cell_setting' value 'Monoclinic' changed to 'monoclinic'
according to '/home/saulius/struct/CIF-dictionaries/cif_core.dic'
dictionary named 'cif_core.dic' version 2.4.1 from 2010-06-29.

Automatic conversion script
Id: cif_fix_enum 1527 2010-12-29 10:47:43Z saulius 

The following automatic conversions were performed:

'_symmetry_cell_setting' value 'Monoclinic' changed to 'monoclinic'
according to /home/saulius/struct/CIF-dictionaries/cif_core.dic
dictionary named 'cif_core.dic' version 2.4.1 from
2010-06-29.

'_exptl_absorpt_correction_type' value 'multi scan'
changed to 'multi-scan' according to
/home/saulius/struct/CIF-dictionaries/cif_core.dic dictionary named
'cif_core.dic' version 2.4.1 from 2010-06-29.

Automatic conversion script
Id: cif_fix_values 1715 2011-07-08 13:25:40Z adriana 
;
_cod_original_cell_volume 1797.9(13)
_cod_original_sg_symbol_H-M 'C 2/c'
_cod_database_code 2015101
_cod_database_fobs_code 2015101

loop_
_symmetry_equiv_pos_as_xyz
'x, y, z'
'-x, y, -z+1/2'
'x+1/2, y+1/2, z'
'-x+1/2, y+1/2, -z+1/2'
'-x, -y, -z'
'x, -y, z-1/2'
'-x+1/2, -y+1/2, -z'
'x+1/2, -y+1/2, z-1/2'

loop_
_atom_site_label
_atom_site_fract_x
_atom_site_fract_y
_atom_site_fract_z
_atom_site_U_iso_or_equiv
_atom_site_adp_type
_atom_site_calc_flag
_atom_site_refinement_flags
_atom_site_occupancy
_atom_site_disorder_assembly
_atom_site_disorder_group
_atom_site_type_symbol
Mn1 0.0000 0.5000 0.0000 0.01232(18) Uani d S 1 . . Mn
N1 0.08849(10) 0.7300(3) 0.01181(11) 0.0122(4) Uani d . 1 . . N
O1 0.05297(9) 0.4074(3) 0.10230(8) 0.0161(4) Uani d . 1 . . O
Cl1 0.2500 1.2500 0.0000 0.0246(3) Uani d S 1 . . Cl
C1 0.13670(13) 0.8080(4) 0.07785(13) 0.0137(5) Uani d . 1 . . C
H1 0.1752 0.9144 0.0773 0.016 Uiso calc R 1 . . H
C2 0.13578(13) 0.7442(4) 0.15201(13) 0.0139(5) Uani d . 1 . . C
C3 0.17832(12) 0.8837(4) 0.21678(13) 0.0159(5) Uani d . 1 . . C
H3 0.2051 1.0162 0.2105 0.019 Uiso calc R 1 . . H
C4 0.18058(13) 0.8262(4) 0.28877(13) 0.0185(6) Uani d . 1 . . C
H4 0.2075 0.9214 0.3309 0.022 Uiso calc R 1 . . H
C5 0.14221(13) 0.6237(4) 0.29834(13) 0.0177(5) Uani d . 1 . . C
H5 0.1449 0.5821 0.3474 0.021 Uiso calc R 1 . . H
C6 0.10030(14) 0.4843(4) 0.23607(14) 0.0166(6) Uani d . 1 . . C
H6 0.0753 0.3494 0.2436 0.020 Uiso calc R 1 . . H
C7 0.09493(13) 0.5434(4) 0.16174(14) 0.0133(5) Uani d . 1 . . C
C8 0.10016(13) 0.8184(4) -0.05735(12) 0.0134(5) Uani d . 1 . . C
H8A 0.0858 0.6970 -0.0966 0.016 Uiso calc R 1 . . H
H8B 0.1557 0.8564 -0.0442 0.016 Uiso calc R 1 . . H
C9 0.05010(13) 1.0349(4) -0.08921(14) 0.0149(5) Uani d . 1 . . C
H9A 0.0561 1.0823 -0.1366 0.018 Uiso calc R 1 . . H
H9B -0.0053 0.9968 -0.1016 0.018 Uiso calc R 1 . . H
O2 0.07193(10) 1.2272(2) -0.03563(9) 0.0168(4) Uani d . 1 . . O
H10 0.1215 1.2535 -0.0190 0.026(8) Uiso d R 1 . . H

loop_
_atom_site_aniso_label
_atom_site_aniso_U_11
_atom_site_aniso_U_22
_atom_site_aniso_U_33
_atom_site_aniso_U_12
_atom_site_aniso_U_13
_atom_site_aniso_U_23
Mn1 0.0136(3) 0.0080(3) 0.0147(4) -0.00376(19) 0.0046(2) -0.00051(19)
N1 0.0131(10) 0.0072(10) 0.0162(12) 0.0007(8) 0.0054(9) 0.0003(8)
O1 0.0189(9) 0.0116(9) 0.0146(9) -0.0066(7) 0.0026(7) -0.0004(7)
Cl1 0.0147(5) 0.0313(5) 0.0226(6) 0.0093(4) 0.0009(4) -0.0024(4)
C1 0.0146(12) 0.0076(11) 0.0188(14) -0.0006(9) 0.0062(11) 0.0015(10)
C2 0.0123(12) 0.0112(12) 0.0169(14) 0.0003(9) 0.0039(11) 0.0005(10)
C3 0.0129(11) 0.0124(12) 0.0211(15) -0.0031(10) 0.0049(11) -0.0015(11)
C4 0.0180(13) 0.0160(13) 0.0172(15) -0.0020(10) 0.0019(11) -0.0048(11)
C5 0.0202(13) 0.0188(13) 0.0153(14) 0.0017(11) 0.0079(11) 0.0002(11)
C6 0.0184(13) 0.0143(13) 0.0183(15) -0.0035(10) 0.0082(11) 0.0018(10)
C7 0.0104(11) 0.0102(11) 0.0169(14) 0.0011(9) 0.0025(10) -0.0002(10)
C8 0.0166(12) 0.0097(12) 0.0162(13) -0.0054(9) 0.0088(10) -0.0036(10)
C9 0.0173(12) 0.0103(12) 0.0169(15) -0.0027(9) 0.0063(11) -0.0008(10)
O2 0.0145(9) 0.0087(8) 0.0267(10) -0.0030(7) 0.0071(8) -0.0045(7)

loop_
_atom_type_symbol
_atom_type_description
_atom_type_scat_dispersion_real
_atom_type_scat_dispersion_imag
_atom_type_scat_source
C C 0.0033 0.0016 'International Tables Vol C Tables 4.2.6.8 and 6.1.1.4'
H H 0.0000 0.0000 'International Tables Vol C Tables 4.2.6.8 and 6.1.1.4'
N N 0.0061 0.0033 'International Tables Vol C Tables 4.2.6.8 and 6.1.1.4'
O O 0.0106 0.0060 'International Tables Vol C Tables 4.2.6.8 and 6.1.1.4'
Mn Mn 0.3368 0.7283 'International Tables Vol C Tables 4.2.6.8 and 6.1.1.4'
Cl Cl 0.1484 0.1585 'International Tables Vol C Tables 4.2.6.8 and 6.1.1.4'

loop_
_geom_angle_atom_site_label_1
_geom_angle_atom_site_label_2
_geom_angle_atom_site_label_3
_geom_angle_site_symmetry_1
_geom_angle_site_symmetry_3
_geom_angle
_geom_angle_publ_flag
O1 Mn1 O1 5_565 . 180.00(11) ?
O1 Mn1 N1 5_565 . 90.68(7) ?
O1 Mn1 N1 . . 89.32(7) yes
O1 Mn1 N1 5_565 5_565 89.32(7) ?
O1 Mn1 N1 . 5_565 90.68(7) ?
N1 Mn1 N1 . 5_565 180.00(10) ?
O1 Mn1 O2 5_565 5_575 88.56(7) ?
O1 Mn1 O2 . 5_575 91.44(7) ?
N1 Mn1 O2 . 5_575 92.71(7) ?
N1 Mn1 O2 5_565 5_575 87.29(7) ?
O1 Mn1 O2 5_565 1_545 91.44(7) ?
O1 Mn1 O2 . 1_545 88.56(7) yes
N1 Mn1 O2 . 1_545 87.29(7) yes
N1 Mn1 O2 5_565 1_545 92.71(7) ?
O2 Mn1 O2 5_575 1_545 180.00(7) ?
C1 N1 C8 . . 116.69(18) ?
C1 N1 Mn1 . . 123.54(15) ?
C8 N1 Mn1 . . 119.78(14) ?
C7 O1 Mn1 . . 127.09(15) ?
N1 C1 C2 . . 125.6(2) ?
N1 C1 H1 . . 117.2 ?
C2 C1 H1 . . 117.2 ?
C3 C2 C7 . . 119.4(2) ?
C3 C2 C1 . . 118.9(2) ?
C7 C2 C1 . . 121.7(2) ?
C4 C3 C2 . . 120.8(2) ?
C4 C3 H3 . . 119.6 ?
C2 C3 H3 . . 119.6 ?
C3 C4 C5 . . 119.5(2) ?
C3 C4 H4 . . 120.3 ?
C5 C4 H4 . . 120.3 ?
C6 C5 C4 . . 120.9(2) ?
C6 C5 H5 . . 119.6 ?
C4 C5 H5 . . 119.6 ?
C5 C6 C7 . . 120.7(2) ?
C5 C6 H6 . . 119.6 ?
C7 C6 H6 . . 119.6 ?
O1 C7 C6 . . 119.5(2) ?
O1 C7 C2 . . 121.8(2) ?
C6 C7 C2 . . 118.7(2) ?
N1 C8 C9 . . 111.04(17) ?
N1 C8 H8A . . 109.4 ?
C9 C8 H8A . . 109.4 ?
N1 C8 H8B . . 109.4 ?
C9 C8 H8B . . 109.4 ?
H8A C8 H8B . . 108.0 ?
O2 C9 C8 . . 112.27(19) ?
O2 C9 H9A . . 109.2 ?
C8 C9 H9A . . 109.2 ?
O2 C9 H9B . . 109.2 ?
C8 C9 H9B . . 109.2 ?
H9A C9 H9B . . 107.9 ?
C9 O2 Mn1 . 1_565 133.10(13) ?
C9 O2 H10 . . 111.5 ?
Mn1 O2 H10 1_565 . 114.8 ?

loop_
_geom_bond_atom_site_label_1
_geom_bond_atom_site_label_2
_geom_bond_site_symmetry_2
_geom_bond_distance
_geom_bond_publ_flag
Mn1 O1 5_565 1.8659(17) ?
Mn1 O1 . 1.8659(17) yes
Mn1 N1 . 2.0232(18) yes
Mn1 N1 5_565 2.0232(18) ?
Mn1 O2 5_575 2.2874(15) ?
Mn1 O2 1_545 2.2874(15) yes
N1 C1 . 1.295(3) ?
N1 C8 . 1.476(3) ?
O1 C7 . 1.335(3) ?
C1 C2 . 1.440(3) ?
C1 H1 . 0.9300 ?
C2 C3 . 1.412(3) ?
C2 C7 . 1.413(3) ?
C3 C4 . 1.371(3) ?
C3 H3 . 0.9300 ?
C4 C5 . 1.395(3) ?
C4 H4 . 0.9300 ?
C5 C6 . 1.379(3) ?
C5 H5 . 0.9300 ?
C6 C7 . 1.398(3) ?
C6 H6 . 0.9300 ?
C8 C9 . 1.517(3) ?
C8 H8A . 0.9700 ?
C8 H8B . 0.9700 ?
C9 O2 . 1.437(3) ?
C9 H9A . 0.9700 ?
C9 H9B . 0.9700 ?
O2 Mn1 1_565 2.2874(15) ?
O2 H10 . 0.8500 ?
